data_1537178
loop_
_publ_author_name
'Funke, M.'
'Blum, M.'
'Glaum, R.'
'ElBali, B.'

_publ_section_title
;
 Darstellung, Kristallstruktur und spektroskopische Charakterisierung von
 Ni P4 O11 und Ca Ni P2 O7
;
_journal_name_full 'Zeitschrift fuer Anorganische und Allgemeine Chemie'
_journal_page_first 1040
_journal_page_last 1047
_journal_volume 630
_journal_year 2004
_chemical_formula_sum 'Ca Ni O7 P2'
_chemical_name_systematic 'Ca Ni (P2 O7)'
_space_group_IT_number 2
_symmetry_space_group_name_Hall '-P 1'
_symmetry_space_group_name_H-M 'P -1'
_cell_angle_alpha 66.4
_cell_angle_beta 82.7
_cell_angle_gamma 87.5
_cell_formula_units_Z 2
_cell_length_a 6.433
_cell_length_b 6.536
_cell_length_c 6.515
_cell_volume 248.977
_citation_journal_id_ASTM ZAACAB
_cod_data_source_file Funke_ZAACAB_2004_1543.cif
_cod_data_source_block Ca1Ni1O7P2
_cod_original_cell_volume 248.9769
_cod_original_formula_sum 'Ca1 Ni1 O7 P2'
_cod_database_code 1537178

loop_
_symmetry_equiv_pos_as_xyz
x,y,z
-x,-y,-z

loop_
_atom_site_label
_atom_site_type_symbol
_atom_site_fract_x
_atom_site_fract_y
_atom_site_fract_z
_atom_site_occupancy
_atom_site_U_iso_or_equiv
Ca1 Ca+2 0.12894 0.80276 0.73255 1 0.0
O4 O-2 0.3803 0.1568 0.6008 1 0.0
O1 O-2 0.06 0.8653 0.3767 1 0.0
Ni1 Ni+2 0.35344 0.22243 0.90009 1 0.0
P2 P+5 0.14022 0.74673 0.22913 1 0.0
P1 P+5 0.62529 0.67188 0.6384 1 0.0
O6 O-2 0.9715 0.6975 0.1105 1 0.0
O7 O-2 0.7738 0.48 0.6044 1 0.0
O3 O-2 0.729 0.7465 0.792 1 0.0
O5 O-2 0.5876 0.4384 0.2524 1 0.0
O2 O-2 0.3231 0.8665 0.0482 1 0.0
